data_7214937
loop_
_publ_author_name
'Hsiao, Hui-Lin'
'Wu, Chia-Jun'
'Hsu, Wayne'
'Yeh, Chun-Wei'
'Xie, Ming-Yuan'
'Huang, Wun-Jhih'
'Chen, Jhy-Der'

_publ_section_title
;
 Diverse Ag(i) complexes constructed from asymmetric pyridyl and pyrimidyl
 amide ligands: roles of Ag&#x22EF;Ag and \p--\p interactions
;
_journal_issue 23
_journal_name_full CrystEngComm
_journal_page_first 8143
_journal_paper_doi 10.1039/c2ce25995h
_journal_volume 14
_journal_year 2012
_chemical_formula_sum 'C14 H16 N2 O5'
_chemical_formula_weight 292.29
_chemical_name_systematic
;
?
;
_space_group_IT_number 14
_symmetry_cell_setting monoclinic
_symmetry_space_group_name_Hall '-P 2ybc'
_symmetry_space_group_name_H-M 'P 1 21/c 1'
_atom_sites_solution_hydrogens geom
_atom_sites_solution_primary direct
_atom_sites_solution_secondary difmap
_audit_creation_method SHELXL-97
_cell_angle_alpha 90.00
_cell_angle_beta 98.222(3)
_cell_angle_gamma 90.00
_cell_formula_units_Z 4
_cell_length_a 7.2328(4)
_cell_length_b 11.2111(5)
_cell_length_c 17.3601(7)
_cell_measurement_reflns_used 1477
_cell_measurement_temperature 296(2)
_cell_measurement_theta_max 25.51
_cell_measurement_theta_min 2.37
_cell_volume 1393.22(11)
_computing_cell_refinement 'SAINT V7.68A (Bruker AXS, 2010)'
_computing_data_collection 'APEX2 (Bruker AXS, 2010)'
_computing_data_reduction 'SAINT V7.68A (Bruker AXS, 2010)'
_computing_molecular_graphics 'SHELXTL (Sheldrick, 2008)'
_computing_publication_material 'SHELXTL (Sheldrick, 2008)'
_computing_structure_refinement 'SHELXL-97 (Sheldrick, 2008)'
_computing_structure_solution 'SHELXS-97 (Sheldrick, 2008)'
_diffrn_ambient_temperature 296(2)
_diffrn_measured_fraction_theta_full 1.000
_diffrn_measured_fraction_theta_max 1.000
_diffrn_measurement_device_type 'Bruker APEX-II CCD'
_diffrn_measurement_method '\f and \w scans'
_diffrn_radiation_monochromator graphite
_diffrn_radiation_source 'fine-focus sealed tube'
_diffrn_radiation_type MoK\a
_diffrn_radiation_wavelength 0.71073
_diffrn_reflns_av_R_equivalents 0.0543
_diffrn_reflns_av_sigmaI/netI 0.0577
_diffrn_reflns_limit_h_max 8
_diffrn_reflns_limit_h_min -8
_diffrn_reflns_limit_k_max 9
_diffrn_reflns_limit_k_min -13
_diffrn_reflns_limit_l_max 20
_diffrn_reflns_limit_l_min -17
_diffrn_reflns_number 10195
_diffrn_reflns_theta_full 25.00
_diffrn_reflns_theta_max 25.00
_diffrn_reflns_theta_min 2.17
_exptl_absorpt_coefficient_mu 0.107
_exptl_absorpt_correction_T_max 0.7457
_exptl_absorpt_correction_T_min 0.5970
_exptl_absorpt_correction_type multi-scan
_exptl_absorpt_process_details 'SADABS V2008/1 (Bruker AXS, 2008)'
_exptl_crystal_colour colorless
_exptl_crystal_density_diffrn 1.393
_exptl_crystal_density_method 'not measured'
_exptl_crystal_description plate
_exptl_crystal_F_000 616
_exptl_crystal_size_max 0.3
_exptl_crystal_size_mid 0.3
_exptl_crystal_size_min 0.1
_refine_diff_density_max 0.125
_refine_diff_density_min -0.224
_refine_diff_density_rms 0.039
_refine_ls_extinction_method none
_refine_ls_goodness_of_fit_ref 1.001
_refine_ls_hydrogen_treatment constr
_refine_ls_matrix_type full
_refine_ls_number_parameters 191
_refine_ls_number_reflns 2454
_refine_ls_number_restraints 0
_refine_ls_restrained_S_all 1.001
_refine_ls_R_factor_all 0.1092
_refine_ls_R_factor_gt 0.0454
_refine_ls_shift/su_max 0.000
_refine_ls_shift/su_mean 0.000
_refine_ls_structure_factor_coef Fsqd
_refine_ls_weighting_details 'calc w=1/[\s^2^(Fo^2^)+(0.0421P)^2^+0.0000P] where P=(Fo^2^+2Fc^2^)/3'
_refine_ls_weighting_scheme calc
_refine_ls_wR_factor_gt 0.0830
_refine_ls_wR_factor_ref 0.0996
_reflns_number_gt 1384
_reflns_number_total 2454
_reflns_threshold_expression >2sigma(I)
_cod_data_source_file c2ce25995h.txt
_cod_data_source_block L3
_cod_depositor_comments
;
The following automatic conversions were performed:

'_symmetry_cell_setting' value 'Monoclinic' changed to 'monoclinic'
according to
/usr/data/users/saulius/automatic-downloads/retrospective/RSC/lib/dictionaries/cif_core.dic
dictionary named 'cif_core.dic' version 2.4.2 from 2011-04-26.

Automatic conversion script
Id: cif_fix_values 2281 2013-09-26 08:29:07Z andrius 
;
_cod_original_sg_symbol_H-M P2(1)/c
_cod_database_code 7214937

loop_
_symmetry_equiv_pos_as_xyz
'x, y, z'
'-x, y+1/2, -z+1/2'
'-x, -y, -z'
'x, -y-1/2, z-1/2'

loop_
_atom_site_label
_atom_site_type_symbol
_atom_site_fract_x
_atom_site_fract_y
_atom_site_fract_z
_atom_site_U_iso_or_equiv
_atom_site_adp_type
_atom_site_occupancy
_atom_site_symmetry_multiplicity
_atom_site_calc_flag
_atom_site_refinement_flags
O1 O 0.2877(2) 0.17346(14) 0.07547(8) 0.0535(5) Uani 1 1 d .
O2 O 0.1204(2) -0.09963(15) -0.31072(9) 0.0598(5) Uani 1 1 d .
O3 O 0.0476(2) 0.09474(14) -0.31896(8) 0.0544(5) Uani 1 1 d .
N1 N 0.4421(3) -0.03288(18) 0.34320(10) 0.0470(5) Uani 1 1 d .
N2 N 0.2887(2) -0.02484(15) 0.10014(9) 0.0379(5) Uani 1 1 d .
H2A H 0.2695 -0.0940 0.0790 0.046 Uiso 1 1 calc R
C1 C 0.4079(3) -0.1256(2) 0.21778(12) 0.0438(6) Uani 1 1 d .
H1B H 0.4206 -0.1941 0.1888 0.053 Uiso 1 1 calc R
C2 C 0.4579(3) -0.1262(2) 0.29735(12) 0.0496(7) Uani 1 1 d .
H2B H 0.5057 -0.1966 0.3206 0.059 Uiso 1 1 calc R
C3 C 0.3719(3) 0.0657(2) 0.30751(12) 0.0448(6) Uani 1 1 d .
H3A H 0.3572 0.1321 0.3382 0.054 Uiso 1 1 calc R
C4 C 0.3193(3) 0.0763(2) 0.22823(12) 0.0426(6) Uani 1 1 d .
H4A H 0.2719 0.1478 0.2065 0.051 Uiso 1 1 calc R
C5 C 0.3389(3) -0.02191(19) 0.18169(11) 0.0341(5) Uani 1 1 d .
C6 C 0.2677(3) 0.0707(2) 0.05183(12) 0.0385(6) Uani 1 1 d .
C7 C 0.2216(3) 0.04558(19) -0.03384(11) 0.0348(6) Uani 1 1 d .
C8 C 0.2397(3) -0.0649(2) -0.06738(12) 0.0458(6) Uani 1 1 d .
H8A H 0.2785 -0.1301 -0.0361 0.055 Uiso 1 1 calc R
C9 C 0.2003(3) -0.0790(2) -0.14723(12) 0.0472(6) Uani 1 1 d .
H9A H 0.2139 -0.1535 -0.1692 0.057 Uiso 1 1 calc R
C10 C 0.1411(3) 0.0164(2) -0.19449(11) 0.0362(6) Uani 1 1 d .
C11 C 0.1209(3) 0.1265(2) -0.16154(11) 0.0412(6) Uani 1 1 d .
H11A H 0.0801 0.1912 -0.1930 0.049 Uiso 1 1 calc R
C12 C 0.1610(3) 0.14122(19) -0.08185(12) 0.0415(6) Uani 1 1 d .
H12A H 0.1472 0.2159 -0.0601 0.050 Uiso 1 1 calc R
C13 C 0.1030(3) -0.0044(2) -0.28023(12) 0.0432(6) Uani 1 1 d .
C14 C 0.0054(4) 0.0835(2) -0.40318(12) 0.0671(8) Uani 1 1 d .
H14A H -0.0300 0.1600 -0.4255 0.101 Uiso 1 1 calc R
H14B H -0.0954 0.0281 -0.4161 0.101 Uiso 1 1 calc R
H14C H 0.1140 0.0551 -0.4235 0.101 Uiso 1 1 calc R
O4 O 0.2555(2) 0.71904(14) 0.06090(8) 0.0630(5) Uani 1 1 d .
H4C H 0.2139 0.6757 0.0948 0.076 Uiso 1 1 d R
H4D H 0.3466 0.6830 0.0452 0.076 Uiso 1 1 d R
O5 O 0.4494(2) 0.37038(14) 0.00536(8) 0.0665(6) Uani 1 1 d .
H5C H 0.4013 0.3088 0.0231 0.080 Uiso 1 1 d R
H5D H 0.4839 0.4174 0.0431 0.080 Uiso 1 1 d R

loop_
_atom_site_aniso_label
_atom_site_aniso_U_11
_atom_site_aniso_U_22
_atom_site_aniso_U_33
_atom_site_aniso_U_23
_atom_site_aniso_U_13
_atom_site_aniso_U_12
O1 0.0855(14) 0.0343(11) 0.0388(9) 0.0002(8) 0.0028(8) -0.0088(9)
O2 0.0853(14) 0.0533(12) 0.0429(10) -0.0081(9) 0.0172(9) 0.0027(10)
O3 0.0724(13) 0.0559(12) 0.0330(9) 0.0046(8) 0.0012(8) 0.0011(9)
N1 0.0557(14) 0.0462(14) 0.0387(11) -0.0011(10) 0.0055(9) 0.0036(10)
N2 0.0508(13) 0.0321(11) 0.0303(10) -0.0012(8) 0.0040(9) -0.0060(9)
C1 0.0550(17) 0.0357(15) 0.0391(14) -0.0033(11) 0.0014(11) 0.0053(12)
C2 0.0600(18) 0.0441(16) 0.0427(15) 0.0052(12) 0.0007(12) 0.0080(13)
C3 0.0552(17) 0.0399(15) 0.0392(14) -0.0028(11) 0.0065(12) 0.0013(12)
C4 0.0483(15) 0.0404(15) 0.0390(14) 0.0043(11) 0.0061(11) -0.0004(12)
C5 0.0333(14) 0.0360(14) 0.0330(13) -0.0004(10) 0.0048(10) -0.0037(10)
C6 0.0376(15) 0.0384(16) 0.0393(14) 0.0048(11) 0.0052(10) -0.0062(11)
C7 0.0348(14) 0.0365(15) 0.0332(12) 0.0010(10) 0.0047(10) -0.0045(11)
C8 0.0622(18) 0.0373(16) 0.0386(14) 0.0077(11) 0.0091(12) 0.0075(12)
C9 0.0646(18) 0.0383(16) 0.0392(14) -0.0026(11) 0.0091(12) 0.0068(13)
C10 0.0348(14) 0.0402(15) 0.0345(12) -0.0003(11) 0.0076(10) -0.0023(11)
C11 0.0474(15) 0.0387(15) 0.0359(13) 0.0072(11) 0.0007(10) -0.0012(11)
C12 0.0474(15) 0.0355(14) 0.0402(13) -0.0005(11) 0.0012(11) 0.0008(11)
C13 0.0422(16) 0.0510(18) 0.0379(14) 0.0052(13) 0.0110(11) -0.0045(13)
C14 0.084(2) 0.084(2) 0.0315(14) 0.0063(13) 0.0031(13) -0.0039(17)
O4 0.0972(15) 0.0483(11) 0.0463(10) 0.0046(8) 0.0199(9) -0.0026(10)
O5 0.0997(15) 0.0577(12) 0.0433(10) -0.0032(8) 0.0140(9) -0.0241(10)

loop_
_atom_type_symbol
_atom_type_description
_atom_type_scat_dispersion_real
_atom_type_scat_dispersion_imag
_atom_type_scat_source
C C 0.0033 0.0016 'International Tables Vol C Tables 4.2.6.8 and 6.1.1.4'
H H 0.0000 0.0000 'International Tables Vol C Tables 4.2.6.8 and 6.1.1.4'
N N 0.0061 0.0033 'International Tables Vol C Tables 4.2.6.8 and 6.1.1.4'
O O 0.0106 0.0060 'International Tables Vol C Tables 4.2.6.8 and 6.1.1.4'

loop_
_geom_angle_atom_site_label_1
_geom_angle_atom_site_label_2
_geom_angle_atom_site_label_3
_geom_angle
C13 O3 C14 116.11(19)
C2 N1 C3 115.74(19)
C6 N2 C5 126.34(19)
C6 N2 H2A 116.8
C5 N2 H2A 116.8
C2 C1 C5 119.1(2)
C2 C1 H1B 120.5
C5 C1 H1B 120.5
N1 C2 C1 124.3(2)
N1 C2 H2B 117.8
C1 C2 H2B 117.8
N1 C3 C4 124.6(2)
N1 C3 H3A 117.7
C4 C3 H3A 117.7
C3 C4 C5 118.4(2)
C3 C4 H4A 120.8
C5 C4 H4A 120.8
C1 C5 C4 117.76(19)
C1 C5 N2 117.41(19)
C4 C5 N2 124.80(19)
O1 C6 N2 122.6(2)
O1 C6 C7 120.4(2)
N2 C6 C7 117.0(2)
C8 C7 C12 118.63(19)
C8 C7 C6 124.3(2)
C12 C7 C6 117.1(2)
C7 C8 C9 120.4(2)
C7 C8 H8A 119.8
C9 C8 H8A 119.8
C10 C9 C8 120.6(2)
C10 C9 H9A 119.7
C8 C9 H9A 119.7
C11 C10 C9 119.4(2)
C11 C10 C13 122.6(2)
C9 C10 C13 118.0(2)
C10 C11 C12 120.2(2)
C10 C11 H11A 119.9
C12 C11 H11A 119.9
C11 C12 C7 120.7(2)
C11 C12 H12A 119.6
C7 C12 H12A 119.6
O2 C13 O3 124.1(2)
O2 C13 C10 124.1(2)
O3 C13 C10 111.8(2)
O3 C14 H14A 109.5
O3 C14 H14B 109.5
H14A C14 H14B 109.5
O3 C14 H14C 109.5
H14A C14 H14C 109.5
H14B C14 H14C 109.5
H4C O4 H4D 108.5
H5C O5 H5D 108.4

loop_
_geom_bond_atom_site_label_1
_geom_bond_atom_site_label_2
_geom_bond_distance
O1 C6 1.225(2)
O2 C13 1.206(3)
O3 C13 1.331(3)
O3 C14 1.456(2)
N1 C2 1.330(3)
N1 C3 1.332(3)
N2 C6 1.355(3)
N2 C5 1.411(2)
N2 H2A 0.8600
C1 C2 1.377(3)
C1 C5 1.380(3)
C1 H1B 0.9300
C2 H2B 0.9300
C3 C4 1.380(3)
C3 H3A 0.9300
C4 C5 1.385(3)
C4 H4A 0.9300
C6 C7 1.503(3)
C7 C8 1.382(3)
C7 C12 1.390(3)
C8 C9 1.384(3)
C8 H8A 0.9300
C9 C10 1.378(3)
C9 H9A 0.9300
C10 C11 1.377(3)
C10 C13 1.493(3)
C11 C12 1.382(3)
C11 H11A 0.9300
C12 H12A 0.9300
C14 H14A 0.9600
C14 H14B 0.9600
C14 H14C 0.9600
O4 H4C 0.8501
O4 H4D 0.8500
O5 H5C 0.8500
O5 H5D 0.8500
